data_7038154
loop_
_publ_author_name
'Zhu, Wen-Hua'
'Li, Shan'
'Gao, Chen'
'Xiong, Xia'
'Zhang, Yan'
'Liu, Li'
'Powell, Annie K.'
'Gao, Song'

_publ_section_title
;
 Lanthanide dinuclear complexes constructed from mixed oxygen-donor
 ligands: the effect of substituent positions of the neutral ligand on the
 magnetic dynamics in Dy analogues.
;
_journal_issue 11
_journal_name_full 'Dalton transactions (Cambridge, England : 2003)'
_journal_page_first 4614
_journal_page_last 4621
_journal_paper_doi 10.1039/c5dt04850h
_journal_volume 45
_journal_year 2016
_chemical_formula_moiety 'C27 H24 Dy N O8'
_chemical_formula_sum 'C27 H24 Dy N O8'
_chemical_formula_weight 652.97
_chemical_name_common '[Dy(3-PNO)(BZA)3(H2O)], 12sep24h'
_space_group_crystal_system monoclinic
_space_group_IT_number 14
_space_group_name_Hall '-P 2yn'
_space_group_name_H-M_alt 'P 1 21/n 1'
_symmetry_space_group_name_Hall '-P 2yn'
_symmetry_space_group_name_H-M 'P 1 21/n 1'
_atom_sites_solution_hydrogens mixed
_atom_sites_solution_primary direct
_atom_sites_solution_secondary difmap
_audit_creation_date 2015-09-02
_audit_creation_method
;
Olex2 1.2
(compiled 2015.01.26 svn.r3150 for OlexSys, GUI svn.r4998)
;
_audit_update_record
;
2015-12-09 deposited with the CCDC.
2016-01-26 downloaded from the CCDC.
;
_cell_angle_alpha 90
_cell_angle_beta 106.931(2)
_cell_angle_gamma 90
_cell_formula_units_Z 4
_cell_length_a 8.3988(8)
_cell_length_b 18.1925(17)
_cell_length_c 18.0948(19)
_cell_measurement_reflns_used 9100
_cell_measurement_temperature 296(2)
_cell_measurement_theta_max 31.056
_cell_measurement_theta_min 2.353
_cell_volume 2645.0(4)
_computing_cell_refinement 'SAINT v8.27A (Bruker, 2012)'
_computing_data_collection 'Bruker XSCANS'
_computing_data_reduction 'SAINT v8.27A (Bruker, 2012)'
_computing_molecular_graphics 'Olex2 (Dolomanov et al., 2009)'
_computing_publication_material 'Olex2 (Dolomanov et al., 2009)'
_computing_structure_refinement 'ShelXL (Sheldrick, 2008)'
_computing_structure_solution 'ShelXS (Sheldrick, 2008)'
_diffrn_ambient_temperature 296.15
_diffrn_measured_fraction_theta_full 1.000
_diffrn_measured_fraction_theta_max 0.913
_diffrn_measurement_device_type 'CCD area detector'
_diffrn_measurement_method 'phi and omega scans'
_diffrn_radiation_monochromator graphite
_diffrn_radiation_type MoK\a
_diffrn_radiation_wavelength 0.71073
_diffrn_reflns_av_R_equivalents 0.0326
_diffrn_reflns_av_unetI/netI 0.0375
_diffrn_reflns_Laue_measured_fraction_full 1.000
_diffrn_reflns_Laue_measured_fraction_max 0.913
_diffrn_reflns_limit_h_max 12
_diffrn_reflns_limit_h_min -11
_diffrn_reflns_limit_k_max 18
_diffrn_reflns_limit_k_min -26
_diffrn_reflns_limit_l_max 25
_diffrn_reflns_limit_l_min -26
_diffrn_reflns_number 22208
_diffrn_reflns_point_group_measured_fraction_full 1.000
_diffrn_reflns_point_group_measured_fraction_max 0.913
_diffrn_reflns_theta_full 25.242
_diffrn_reflns_theta_max 31.468
_diffrn_reflns_theta_min 1.624
_diffrn_source 'fine-focus sealed tube'
_exptl_absorpt_coefficient_mu 2.874
_exptl_absorpt_correction_T_max 0.685
_exptl_absorpt_correction_T_min 0.633
_exptl_absorpt_correction_type multi-scan
_exptl_absorpt_process_details 'SADABS; Bruker, 2000'
_exptl_crystal_colour yellow
_exptl_crystal_density_diffrn 1.640
_exptl_crystal_description block
_exptl_crystal_F_000 1292
_exptl_crystal_size_max 0.18
_exptl_crystal_size_mid 0.16
_exptl_crystal_size_min 0.15
_refine_diff_density_max 0.789
_refine_diff_density_min -1.084
_refine_diff_density_rms 0.116
_refine_ls_extinction_method none
_refine_ls_goodness_of_fit_ref 1.050
_refine_ls_hydrogen_treatment mixed
_refine_ls_matrix_type full
_refine_ls_number_parameters 343
_refine_ls_number_reflns 8022
_refine_ls_number_restraints 3
_refine_ls_restrained_S_all 1.050
_refine_ls_R_factor_all 0.0435
_refine_ls_R_factor_gt 0.0324
_refine_ls_shift/su_max 0.000
_refine_ls_shift/su_mean 0.000
_refine_ls_structure_factor_coef Fsqd
_refine_ls_weighting_details 'w=1/[\s^2^(Fo^2^)+(0.0340P)^2^+1.5890P] where P=(Fo^2^+2Fc^2^)/3'
_refine_ls_weighting_scheme calc
_refine_ls_wR_factor_gt 0.0732
_refine_ls_wR_factor_ref 0.0780
_reflns_Friedel_coverage 0.000
_reflns_number_gt 6737
_reflns_number_total 8022
_reflns_threshold_expression 'I > 2\s(I)'
_cod_data_source_file c5dt04850h2.cif
_cod_data_source_block a
_cod_depositor_comments 'Adding full bibliography for 7038154--7038162.cif.'
_cod_database_code 7038154
_shelxl_version_number 2014/6
_shelx_space_group_comment
;
The symmetry employed for this shelxl refinement is uniquely defined
by the following loop, which should always be used as a source of
symmetry information in preference to the above space-group names.
They are only intended as comments.
;
_shelx_estimated_absorpt_t_max 0.672
_shelx_estimated_absorpt_t_min 0.626
_olex2_refinement_description
;
1. Fixed Uiso
 At 1.2 times of:
  All C(H) groups
 At 1.5 times of:
  All C(H,H,H) groups
2. Restrained distances
 O8-H8B = O8-H8A
 0.96 with sigma of 0.02
 H8B-H8A
 1.52 with sigma of 0.02
3.a Aromatic/amide H refined with riding coordinates:
 C23(H23), C3(H3), C7(H7), C27(H27), C10(H10), C19(H19), C6(H6), C5(H5),
 C8(H8), C11(H11), C12(H12), C20(H20), C16(H16), C26(H26), C4(H4), C25(H25),
 C17(H17), C24(H24), C18(H18)
3.b Idealised Me refined as rotating group:
 C13(H13A,H13B,H13C)
;
_olex2_submission_special_instructions 'No special instructions were received'

loop_
_space_group_symop_operation_xyz
'x, y, z'
'-x+1/2, y+1/2, -z+1/2'
'-x, -y, -z'
'x-1/2, -y-1/2, z-1/2'

loop_
_atom_site_label
_atom_site_type_symbol
_atom_site_fract_x
_atom_site_fract_y
_atom_site_fract_z
_atom_site_U_iso_or_equiv
_atom_site_adp_type
_atom_site_occupancy
_atom_site_site_symmetry_order
_atom_site_calc_flag
_atom_site_refinement_flags_posn
Dy1 Dy 0.25473(2) 0.01831(2) 0.09422(2) 0.02707(5) Uani 1 1 d .
O7 O 0.0204(3) 0.04027(13) 0.14219(12) 0.0397(5) Uani 1 1 d .
O6 O 0.2490(3) 0.00303(14) 0.22816(14) 0.0453(6) Uani 1 1 d .
O4 O 0.4648(3) 0.09550(11) 0.06477(13) 0.0380(5) Uani 1 1 d .
O1 O 0.0769(3) 0.08995(12) 0.00363(13) 0.0420(5) Uani 1 1 d .
O8 O 0.2734(3) -0.03130(14) -0.02484(14) 0.0434(6) Uani 1 1 d D
O2 O -0.1506(3) 0.09977(12) -0.09561(14) 0.0449(5) Uani 1 1 d .
O3 O 0.5024(3) -0.04249(12) 0.14206(15) 0.0430(5) Uani 1 1 d .
O5 O 0.3672(3) 0.13128(13) 0.15850(14) 0.0467(6) Uani 1 1 d .
N1 N 0.5313(3) -0.11350(14) 0.15847(15) 0.0350(5) Uani 1 1 d .
C2 C -0.0004(4) 0.20813(16) -0.04936(19) 0.0342(6) Uani 1 1 d .
C21 C 0.0996(4) 0.02379(16) 0.21125(18) 0.0348(6) Uani 1 1 d .
C14 C 0.4538(4) 0.14328(16) 0.11391(19) 0.0357(6) Uani 1 1 d .
C22 C 0.0148(4) 0.03200(16) 0.27270(19) 0.0379(7) Uani 1 1 d .
C23 C 0.1111(6) 0.0329(2) 0.3499(2) 0.0548(10) Uani 1 1 d .
H23 H 0.2256 0.0259 0.3629 0.066 Uiso 1 1 calc R
C3 C 0.1003(4) 0.24557(19) 0.0131(2) 0.0443(8) Uani 1 1 d .
H3 H 0.1571 0.2203 0.0576 0.053 Uiso 1 1 calc R
C7 C -0.0821(5) 0.24650(19) -0.1160(2) 0.0531(10) Uani 1 1 d .
H7 H -0.1492 0.2216 -0.1586 0.064 Uiso 1 1 calc R
C9 C 0.5043(4) -0.2189(2) 0.2304(2) 0.0467(8) Uani 1 1 d .
C27 C -0.1564(5) 0.0397(2) 0.2543(2) 0.0475(8) Uani 1 1 d .
H27 H -0.2210 0.0381 0.2030 0.057 Uiso 1 1 calc R
C15 C 0.5375(4) 0.21596(17) 0.1147(2) 0.0445(8) Uani 1 1 d .
C13 C 0.4402(6) -0.2531(3) 0.2919(3) 0.0737(14) Uani 1 1 d .
H13A H 0.3543 -0.2879 0.2687 0.111 Uiso 1 1 calc GR
H13B H 0.3957 -0.2155 0.3174 0.111 Uiso 1 1 calc GR
H13C H 0.5296 -0.2778 0.3290 0.111 Uiso 1 1 calc GR
C10 C 0.5890(6) -0.2584(2) 0.1892(3) 0.0606(11) Uani 1 1 d .
H10 H 0.6074 -0.3084 0.1986 0.073 Uiso 1 1 calc R
C19 C 0.5917(7) 0.3395(2) 0.1622(4) 0.0822(17) Uani 1 1 d .
H19 H 0.5814 0.3765 0.1960 0.099 Uiso 1 1 calc R
C6 C -0.0631(6) 0.3223(2) -0.1188(3) 0.0698(13) Uani 1 1 d .
H6 H -0.1165 0.3480 -0.1636 0.084 Uiso 1 1 calc R
C5 C 0.0336(5) 0.3590(2) -0.0560(3) 0.0700(13) Uani 1 1 d .
H5 H 0.0432 0.4098 -0.0576 0.084 Uiso 1 1 calc R
C8 C 0.4771(4) -0.14515(19) 0.21348(19) 0.0413(7) Uani 1 1 d .
H8 H 0.4203 -0.1171 0.2406 0.050 Uiso 1 1 calc R
C11 C 0.6463(6) -0.2246(2) 0.1344(3) 0.0629(11) Uani 1 1 d .
H11 H 0.7051 -0.2516 0.1074 0.076 Uiso 1 1 calc R
C12 C 0.6176(5) -0.1513(2) 0.1191(2) 0.0496(8) Uani 1 1 d .
H12 H 0.6571 -0.1281 0.0822 0.059 Uiso 1 1 calc R
C20 C 0.5213(5) 0.2697(2) 0.1657(3) 0.0635(12) Uani 1 1 d .
H20 H 0.4648 0.2601 0.2018 0.076 Uiso 1 1 calc R
C16 C 0.6238(5) 0.2310(2) 0.0620(3) 0.0557(10) Uani 1 1 d .
H16 H 0.6367 0.1945 0.0283 0.067 Uiso 1 1 calc R
C26 C -0.2309(6) 0.0498(2) 0.3118(3) 0.0636(11) Uani 1 1 d .
H26 H -0.3460 0.0544 0.2993 0.076 Uiso 1 1 calc R
C4 C 0.1164(5) 0.3215(2) 0.0091(3) 0.0614(11) Uani 1 1 d .
H4 H 0.1841 0.3468 0.0512 0.074 Uiso 1 1 calc R
C25 C -0.1361(8) 0.0531(3) 0.3878(3) 0.0786(15) Uani 1 1 d .
H25 H -0.1870 0.0612 0.4263 0.094 Uiso 1 1 calc R
C17 C 0.6907(6) 0.2997(3) 0.0593(3) 0.0818(16) Uani 1 1 d .
H17 H 0.7467 0.3096 0.0230 0.098 Uiso 1 1 calc R
C24 C 0.0339(8) 0.0445(3) 0.4071(2) 0.0757(14) Uani 1 1 d .
H24 H 0.0972 0.0464 0.4586 0.091 Uiso 1 1 calc R
C18 C 0.6757(7) 0.3526(3) 0.1087(4) 0.0888(19) Uani 1 1 d .
H18 H 0.7226 0.3986 0.1067 0.107 Uiso 1 1 calc R
C1 C -0.0256(4) 0.12663(15) -0.04653(17) 0.0312(6) Uani 1 1 d .
H8A H 0.178(3) -0.0328(19) -0.0682(16) 0.047(11) Uiso 1 1 d D
H8B H 0.357(3) -0.057(2) -0.036(2) 0.071(13) Uiso 1 1 d D

loop_
_atom_site_aniso_label
_atom_site_aniso_U_11
_atom_site_aniso_U_22
_atom_site_aniso_U_33
_atom_site_aniso_U_23
_atom_site_aniso_U_13
_atom_site_aniso_U_12
Dy1 0.02591(7) 0.02505(7) 0.03096(8) 0.00081(5) 0.00941(5) 0.00178(5)
O7 0.0357(11) 0.0537(14) 0.0303(10) -0.0007(9) 0.0105(9) 0.0064(10)
O6 0.0387(13) 0.0591(15) 0.0375(12) 0.0055(11) 0.0100(10) 0.0048(11)
O4 0.0381(11) 0.0276(10) 0.0534(13) -0.0059(9) 0.0212(10) -0.0032(8)
O1 0.0471(13) 0.0361(11) 0.0435(12) 0.0127(10) 0.0140(10) 0.0153(10)
O8 0.0322(12) 0.0572(15) 0.0407(12) -0.0146(11) 0.0101(10) 0.0077(10)
O2 0.0440(13) 0.0330(11) 0.0528(14) 0.0052(10) 0.0065(11) -0.0058(10)
O3 0.0318(11) 0.0328(11) 0.0605(15) 0.0096(10) 0.0070(10) 0.0039(9)
O5 0.0535(15) 0.0428(13) 0.0481(14) -0.0143(11) 0.0216(12) -0.0085(11)
N1 0.0269(12) 0.0334(13) 0.0402(14) 0.0054(10) 0.0026(10) 0.0039(10)
C2 0.0278(14) 0.0291(14) 0.0463(17) 0.0070(12) 0.0119(12) 0.0017(11)
C21 0.0375(16) 0.0345(15) 0.0339(15) -0.0022(12) 0.0128(13) -0.0028(12)
C14 0.0309(15) 0.0300(14) 0.0427(17) -0.0005(12) 0.0052(13) 0.0010(11)
C22 0.0517(19) 0.0306(15) 0.0362(16) -0.0044(12) 0.0202(14) -0.0081(13)
C23 0.065(3) 0.063(2) 0.0391(18) -0.0045(16) 0.0191(18) -0.0159(19)
C3 0.0431(18) 0.0381(17) 0.0495(19) -0.0015(14) 0.0097(15) 0.0042(14)
C7 0.047(2) 0.0356(17) 0.067(2) 0.0151(16) 0.0015(18) -0.0038(15)
C9 0.0369(17) 0.055(2) 0.0418(18) 0.0142(16) 0.0013(14) 0.0003(15)
C27 0.054(2) 0.0431(18) 0.052(2) -0.0031(15) 0.0264(17) -0.0013(15)
C15 0.0355(17) 0.0276(15) 0.061(2) -0.0018(14) -0.0001(15) -0.0003(12)
C13 0.071(3) 0.082(3) 0.063(3) 0.036(2) 0.012(2) -0.004(2)
C10 0.067(3) 0.0351(19) 0.077(3) 0.0102(18) 0.016(2) 0.0105(17)
C19 0.075(3) 0.038(2) 0.113(4) -0.026(2) -0.006(3) -0.001(2)
C6 0.066(3) 0.040(2) 0.092(3) 0.028(2) 0.006(2) 0.0007(19)
C5 0.061(3) 0.0301(18) 0.118(4) 0.013(2) 0.024(3) -0.0031(17)
C8 0.0354(16) 0.0485(19) 0.0399(17) 0.0006(14) 0.0107(14) 0.0025(14)
C11 0.073(3) 0.049(2) 0.075(3) 0.002(2) 0.033(2) 0.020(2)
C12 0.049(2) 0.052(2) 0.053(2) 0.0055(16) 0.0238(17) 0.0090(16)
C20 0.056(2) 0.043(2) 0.080(3) -0.020(2) 0.002(2) -0.0013(17)
C16 0.050(2) 0.0403(19) 0.071(3) 0.0074(18) 0.0094(19) -0.0088(16)
C26 0.063(3) 0.053(2) 0.091(3) 0.001(2) 0.049(2) 0.004(2)
C4 0.059(2) 0.040(2) 0.081(3) -0.0108(19) 0.014(2) -0.0082(17)
C25 0.121(5) 0.073(3) 0.067(3) -0.004(2) 0.068(3) -0.003(3)
C17 0.073(3) 0.051(3) 0.112(4) 0.023(3) 0.011(3) -0.021(2)
C24 0.117(5) 0.077(3) 0.040(2) -0.009(2) 0.034(3) -0.018(3)
C18 0.077(3) 0.037(2) 0.131(5) 0.011(3) -0.003(3) -0.014(2)
C1 0.0331(14) 0.0274(13) 0.0384(15) 0.0072(11) 0.0190(12) 0.0050(11)

loop_
_atom_type_symbol
_atom_type_description
_atom_type_scat_dispersion_real
_atom_type_scat_dispersion_imag
_atom_type_scat_source
C C 0.0033 0.0016 'International Tables Vol C Tables 4.2.6.8 and 6.1.1.4'
H H 0.0000 0.0000 'International Tables Vol C Tables 4.2.6.8 and 6.1.1.4'
N N 0.0061 0.0033 'International Tables Vol C Tables 4.2.6.8 and 6.1.1.4'
O O 0.0106 0.0060 'International Tables Vol C Tables 4.2.6.8 and 6.1.1.4'
Dy Dy -0.1892 4.4098 'International Tables Vol C Tables 4.2.6.8 and 6.1.1.4'

loop_
_geom_angle_atom_site_label_1
_geom_angle_atom_site_label_2
_geom_angle_atom_site_label_3
_geom_angle
_geom_angle_site_symmetry_1
_geom_angle_site_symmetry_3
O7 Dy1 O6 53.76(8) . .
O7 Dy1 O4 134.85(7) . .
O7 Dy1 O5 86.05(8) . .
O7 Dy1 C21 26.96(8) . .
O7 Dy1 C14 110.03(9) . .
O6 Dy1 C21 26.81(9) . .
O6 Dy1 C14 98.62(9) . .
O4 Dy1 O6 120.39(8) . .
O4 Dy1 C21 132.36(8) . .
O4 Dy1 C14 27.04(8) . .
O1 Dy1 O7 74.37(8) . .
O1 Dy1 O6 125.32(8) . .
O1 Dy1 O4 82.96(8) . .
O1 Dy1 O8 76.60(8) . .
O1 Dy1 O2 111.52(8) . 3
O1 Dy1 O3 151.74(9) . .
O1 Dy1 O5 86.69(8) . .
O1 Dy1 C21 99.92(9) . .
O1 Dy1 C14 82.44(9) . .
O8 Dy1 O7 131.74(8) . .
O8 Dy1 O6 151.11(9) . .
O8 Dy1 O4 77.15(8) . .
O8 Dy1 O5 129.68(9) . .
O8 Dy1 C21 150.14(9) . .
O8 Dy1 C14 103.29(10) . .
O2 Dy1 O7 78.42(9) 3 .
O2 Dy1 O6 76.63(9) 3 .
O2 Dy1 O4 146.72(8) 3 .
O2 Dy1 O8 77.51(9) 3 .
O2 Dy1 O5 151.39(9) 3 .
O2 Dy1 C21 76.37(9) 3 .
O2 Dy1 C14 165.57(8) 3 .
O3 Dy1 O7 133.80(8) . .
O3 Dy1 O6 81.31(9) . .
O3 Dy1 O4 74.04(8) . .
O3 Dy1 O8 82.37(9) . .
O3 Dy1 O2 81.53(8) . 3
O3 Dy1 O5 92.53(9) . .
O3 Dy1 C21 107.66(9) . .
O3 Dy1 C14 84.29(8) . .
O5 Dy1 O6 74.81(9) . .
O5 Dy1 O4 53.64(8) . .
O5 Dy1 C21 78.91(9) . .
O5 Dy1 C14 26.71(9) . .
C14 Dy1 C21 105.62(9) . .
C21 O7 Dy1 93.83(19) . .
C21 O6 Dy1 91.76(19) . .
C14 O4 Dy1 92.11(19) . .
C1 O1 Dy1 177.2(2) . .
Dy1 O8 H8A 120(2) . .
Dy1 O8 H8B 131(2) . .
H8A O8 H8B 109(2) . .
C1 O2 Dy1 126.19(19) . 3
N1 O3 Dy1 129.71(18) . .
C14 O5 Dy1 93.27(18) . .
O3 N1 C8 120.2(3) . .
O3 N1 C12 118.0(3) . .
C8 N1 C12 121.8(3) . .
C3 C2 C7 119.6(3) . .
C3 C2 C1 121.3(3) . .
C7 C2 C1 119.1(3) . .
O7 C21 Dy1 59.22(16) . .
O7 C21 C22 118.9(3) . .
O6 C21 Dy1 61.44(17) . .
O6 C21 O7 120.6(3) . .
O6 C21 C22 120.4(3) . .
C22 C21 Dy1 176.2(2) . .
O4 C14 Dy1 60.85(16) . .
O4 C14 C15 118.9(3) . .
O5 C14 Dy1 60.01(16) . .
O5 C14 O4 120.5(3) . .
O5 C14 C15 120.5(3) . .
C15 C14 Dy1 170.6(2) . .
C23 C22 C21 118.9(3) . .
C27 C22 C21 121.2(3) . .
C27 C22 C23 119.8(3) . .
C22 C23 H23 120.4 . .
C24 C23 C22 119.2(4) . .
C24 C23 H23 120.4 . .
C2 C3 H3 120.2 . .
C2 C3 C4 119.6(3) . .
C4 C3 H3 120.2 . .
C2 C7 H7 120.1 . .
C2 C7 C6 119.8(4) . .
C6 C7 H7 120.1 . .
C10 C9 C13 122.6(4) . .
C10 C9 C8 117.8(3) . .
C8 C9 C13 119.6(4) . .
C22 C27 H27 119.9 . .
C26 C27 C22 120.1(4) . .
C26 C27 H27 119.9 . .
C20 C15 C14 119.8(4) . .
C20 C15 C16 119.7(4) . .
C16 C15 C14 120.5(3) . .
C9 C13 H13A 109.5 . .
C9 C13 H13B 109.5 . .
C9 C13 H13C 109.5 . .
H13A C13 H13B 109.5 . .
H13A C13 H13C 109.5 . .
H13B C13 H13C 109.5 . .
C9 C10 H10 119.8 . .
C11 C10 C9 120.4(4) . .
C11 C10 H10 119.8 . .
C20 C19 H19 120.2 . .
C18 C19 H19 120.2 . .
C18 C19 C20 119.7(5) . .
C7 C6 H6 120.0 . .
C5 C6 C7 120.1(4) . .
C5 C6 H6 120.0 . .
C6 C5 H5 119.8 . .
C6 C5 C4 120.4(4) . .
C4 C5 H5 119.8 . .
N1 C8 C9 120.8(3) . .
N1 C8 H8 119.6 . .
C9 C8 H8 119.6 . .
C10 C11 H11 119.8 . .
C10 C11 C12 120.4(4) . .
C12 C11 H11 119.8 . .
N1 C12 C11 118.8(4) . .
N1 C12 H12 120.6 . .
C11 C12 H12 120.6 . .
C15 C20 C19 119.1(5) . .
C15 C20 H20 120.5 . .
C19 C20 H20 120.5 . .
C15 C16 H16 119.8 . .
C17 C16 C15 120.3(5) . .
C17 C16 H16 119.8 . .
C27 C26 H26 119.9 . .
C27 C26 C25 120.3(4) . .
C25 C26 H26 119.9 . .
C3 C4 H4 119.7 . .
C5 C4 C3 120.6(4) . .
C5 C4 H4 119.7 . .
C26 C25 H25 119.8 . .
C26 C25 C24 120.3(4) . .
C24 C25 H25 119.8 . .
C16 C17 H17 119.8 . .
C18 C17 C16 120.5(5) . .
C18 C17 H17 119.8 . .
C23 C24 H24 119.9 . .
C25 C24 C23 120.2(4) . .
C25 C24 H24 119.9 . .
C19 C18 H18 119.6 . .
C17 C18 C19 120.8(4) . .
C17 C18 H18 119.6 . .
O1 C1 O2 124.2(3) . .
O1 C1 C2 118.6(3) . .
O2 C1 C2 117.1(3) . .

loop_
_geom_bond_atom_site_label_1
_geom_bond_atom_site_label_2
_geom_bond_distance
_geom_bond_site_symmetry_2
Dy1 O7 2.405(2) .
Dy1 O6 2.454(2) .
Dy1 O4 2.432(2) .
Dy1 O1 2.278(2) .
Dy1 O8 2.383(2) .
Dy1 O2 2.322(2) 3
Dy1 O3 2.291(2) .
Dy1 O5 2.414(2) .
Dy1 C21 2.793(3) .
Dy1 C14 2.783(3) .
O7 C21 1.269(4) .
O6 C21 1.260(4) .
O4 C14 1.266(4) .
O1 C1 1.247(3) .
O8 H8A 0.946(17) .
O8 H8B 0.915(18) .
O2 Dy1 2.322(2) 3
O2 C1 1.260(4) .
O3 N1 1.332(3) .
O5 C14 1.253(4) .
N1 C8 1.340(4) .
N1 C12 1.343(4) .
C2 C3 1.378(5) .
C2 C7 1.390(4) .
C2 C1 1.501(4) .
C21 C22 1.492(4) .
C14 C15 1.495(4) .
C22 C23 1.396(5) .
C22 C27 1.385(5) .
C23 H23 0.9300 .
C23 C24 1.388(6) .
C3 H3 0.9300 .
C3 C4 1.391(5) .
C7 H7 0.9300 .
C7 C6 1.391(5) .
C9 C13 1.505(5) .
C9 C10 1.373(6) .
C9 C8 1.381(5) .
C27 H27 0.9300 .
C27 C26 1.373(5) .
C15 C20 1.378(5) .
C15 C16 1.382(6) .
C13 H13A 0.9600 .
C13 H13B 0.9600 .
C13 H13C 0.9600 .
C10 H10 0.9300 .
C10 C11 1.367(6) .
C19 H19 0.9300 .
C19 C20 1.408(7) .
C19 C18 1.375(8) .
C6 H6 0.9300 .
C6 C5 1.363(6) .
C5 H5 0.9300 .
C5 C4 1.365(6) .
C8 H8 0.9300 .
C11 H11 0.9300 .
C11 C12 1.370(5) .
C12 H12 0.9300 .
C20 H20 0.9300 .
C16 H16 0.9300 .
C16 C17 1.379(5) .
C26 H26 0.9300 .
C26 C25 1.375(7) .
C4 H4 0.9300 .
C25 H25 0.9300 .
C25 C24 1.376(7) .
C17 H17 0.9300 .
C17 C18 1.344(8) .
C24 H24 0.9300 .
C18 H18 0.9300 .

loop_
_geom_hbond_atom_site_label_D
_geom_hbond_atom_site_label_H
_geom_hbond_atom_site_label_A
_geom_hbond_distance_DH
_geom_hbond_distance_HA
_geom_hbond_distance_DA
_geom_hbond_angle_DHA
_geom_hbond_site_symmetry_A
O8 H8A O7 0.946(17) 1.811(18) 2.752(3) 172(4) 3
O8 H8B O4 0.915(18) 1.857(19) 2.765(3) 172(4) 3_655
